data_9014412
loop_
_publ_author_name
'Paar, W. H.'
'Cooper, M. A.'
'Moelo, Y.'
'Stanley, C. J.'
'Putz, H.'
'Topa, D.'
'Roberts, A. C.'
'Stirling, J.'
'Raith, J. G.'
'Rowe, R.'

_publ_section_title
;
 Eldragonite, Cu6BiSe4(Se2), a new mineral species from the El Dragon mine,
 Potosi, Bolivia, and its crystal structure
;
_journal_name_full 'The Canadian Mineralogist'
_journal_page_first 281
_journal_page_last 294
_journal_paper_doi 10.3749/canmin.50.2.281
_journal_volume 50
_journal_year 2012
_chemical_compound_source 'El Dragon mine, Potosi, Bolivia'
_chemical_formula_sum 'Bi Cu6 Se6'
_chemical_name_mineral Eldragonite
_space_group_IT_number 62
_symmetry_space_group_name_Hall '-P 2n 2a'
_symmetry_space_group_name_H-M 'P m c n'
_cell_angle_alpha 90
_cell_angle_beta 90
_cell_angle_gamma 90
_cell_length_a 4.0341
_cell_length_b 27.056
_cell_length_c 9.5559
_cell_formula_units_Z 4
_cell_volume 1042.994
_database_code_amcsd 0019204
_exptl_crystal_density_diffrn 6.776
_cod_original_formula_sum 'Cu6 Bi Se6'
_cod_database_code 9014412

loop_
_space_group_symop_operation_xyz
x,y,z
1/2-x,y,z
1/2+x,-y,-z
1/2+x,1/2+y,1/2-z
1/2-x,1/2-y,1/2+z
x,1/2-y,1/2+z
-x,1/2+y,1/2-z
-x,-y,-z

loop_
_atom_site_aniso_label
_atom_site_aniso_U_11
_atom_site_aniso_U_22
_atom_site_aniso_U_33
_atom_site_aniso_U_12
_atom_site_aniso_U_13
_atom_site_aniso_U_23
Cu1 0.02210 0.01410 0.02280 0.00000 0.00000 0.00030
Cu2 0.02680 0.01800 0.01900 0.00000 0.00000 -0.00290
Cu3 0.01540 0.02140 0.04720 0.00000 0.00000 -0.00970
Cu4 0.02690 0.01650 0.02200 0.00000 0.00000 0.00230
Cu5 0.01300 0.05590 0.03470 0.00000 0.00000 -0.02060
Cu6 0.01750 0.01750 0.02220 0.00000 0.00000 0.00100
Bi 0.01489 0.01438 0.01733 0.00000 0.00000 0.00021
Se1 0.01360 0.01200 0.01240 0.00000 0.00000 0.00030
Se2 0.01110 0.01180 0.01710 0.00000 0.00000 -0.00070
Se3 0.01380 0.01140 0.01240 0.00000 0.00000 0.00030
Se4 0.01610 0.01230 0.01220 0.00000 0.00000 0.00100
Se5 0.01370 0.01120 0.01230 0.00000 0.00000 0.00030
Se6 0.01300 0.01300 0.01560 0.00000 0.00000 -0.00160

loop_
_atom_site_label
_atom_site_fract_x
_atom_site_fract_y
_atom_site_fract_z
_atom_site_U_iso_or_equiv
Cu1 0.25000 0.02265 0.07475 0.01960
Cu2 0.25000 0.11574 0.02738 0.02130
Cu3 0.25000 0.78781 0.19084 0.02800
Cu4 0.25000 0.55445 0.78117 0.02180
Cu5 0.25000 0.50190 0.07705 0.03460
Cu6 0.25000 0.26005 0.14636 0.01910
Bi 0.25000 0.61432 0.10659 0.01553
Se1 0.25000 0.39728 0.13545 0.01269
Se2 0.25000 0.56504 0.52343 0.01333
Se3 0.25000 0.17350 0.21325 0.01256
Se4 0.25000 0.03593 0.33309 0.01354
Se5 0.25000 0.33404 0.31352 0.01238
Se6 0.25000 0.76739 0.49037 0.01386

loop_
_cod_related_entry_id
_cod_related_entry_database
_cod_related_entry_code
1 AMCSD 0019204
